data_7115280
loop_
_publ_author_name
'David A. Ruiz'
'Mohand Melaimi'
'Guy Bertrand'

_publ_section_title
;
 An efficient synthetic route to stable bis(carbene)borylenes [(L1)(L2)BH]
;
_journal_name_full Chem.Commun.
_journal_page_first 7837
_journal_paper_doi 10.1039/C4CC03497J
_journal_volume 50
_journal_year 2014
_chemical_formula_moiety 'C23 H37 B F3 N O3 S'
_chemical_formula_sum 'C23 H37 B F3 N O3 S'
_chemical_formula_weight 475.41
_chemical_name_systematic
;
 ? 
;
_space_group_crystal_system monoclinic
_space_group_IT_number 14
_space_group_name_Hall '-P 2yn'
_space_group_name_H-M_alt 'P 1 21/n 1'
_symmetry_space_group_name_Hall '-P 2yn'
_symmetry_space_group_name_H-M 'P 1 21/n 1'
_atom_sites_solution_hydrogens geom
_atom_sites_solution_primary direct
_atom_sites_solution_secondary difmap
_audit_creation_date 2014-05-06
_audit_creation_method
;
Olex2 1.2
(compiled 2013.12.10 svn.r2853 for OlexSys, GUI svn.r4736)
;
_cell_angle_alpha 90.00
_cell_angle_beta 95.4560(10)
_cell_angle_gamma 90.00
_cell_formula_units_Z 4
_cell_length_a 11.1389(6)
_cell_length_b 13.5546(7)
_cell_length_c 16.2662(9)
_cell_measurement_reflns_used 9964
_cell_measurement_temperature 100(2)
_cell_measurement_theta_max 29.17
_cell_measurement_theta_min 2.37
_cell_volume 2444.8(2)
_computing_cell_refinement 'Bruker SAINT'
_computing_data_collection 'Bruker APEX2'
_computing_data_reduction 'Bruker SAINT'
_computing_molecular_graphics 'Olex2 (Dolomanov et al., 2009)'
_computing_publication_material 'Olex2 (Dolomanov et al., 2009)'
_computing_structure_refinement 'ShelXL (Sheldrick, 2008)'
_computing_structure_solution 'ShelXS (Sheldrick, 2008)'
_diffrn_ambient_temperature 0(2)
_diffrn_measured_fraction_theta_full 0.917
_diffrn_measured_fraction_theta_max 0.917
_diffrn_measurement_device_type 'Bruker APEX-II CCD'
_diffrn_measurement_method '\f and \w scans'
_diffrn_radiation_monochromator graphite
_diffrn_radiation_type MoK\a
_diffrn_radiation_wavelength 0.71073
_diffrn_reflns_av_R_equivalents 0.0132
_diffrn_reflns_av_unetI/netI 0.0121
_diffrn_reflns_limit_h_max 14
_diffrn_reflns_limit_h_min -15
_diffrn_reflns_limit_k_max 13
_diffrn_reflns_limit_k_min -18
_diffrn_reflns_limit_l_max 22
_diffrn_reflns_limit_l_min -21
_diffrn_reflns_number 19841
_diffrn_reflns_theta_full 29.36
_diffrn_reflns_theta_max 29.36
_diffrn_reflns_theta_min 2.13
_diffrn_source 'fine-focus sealed tube'
_diffrn_standards_number 0
_exptl_absorpt_coefficient_mu 0.180
_exptl_absorpt_correction_T_max 0.9736
_exptl_absorpt_correction_T_min 0.9448
_exptl_absorpt_correction_type multi-scan
_exptl_absorpt_process_details sadabs
_exptl_crystal_density_diffrn 1.292
_exptl_crystal_density_method 'not measured'
_exptl_crystal_F_000 1016
_exptl_crystal_size_max 0.32
_exptl_crystal_size_mid 0.17
_exptl_crystal_size_min 0.15
_refine_diff_density_max 0.436
_refine_diff_density_min -0.320
_refine_diff_density_rms 0.042
_refine_ls_extinction_method none
_refine_ls_goodness_of_fit_ref 1.053
_refine_ls_hydrogen_treatment mixed
_refine_ls_matrix_type full
_refine_ls_number_parameters 401
_refine_ls_number_reflns 6162
_refine_ls_number_restraints 0
_refine_ls_restrained_S_all 1.053
_refine_ls_R_factor_all 0.0346
_refine_ls_R_factor_gt 0.0326
_refine_ls_shift/su_max 0.001
_refine_ls_shift/su_mean 0.000
_refine_ls_structure_factor_coef Fsqd
_refine_ls_weighting_details 'calc w=1/[\s^2^(Fo^2^)+(0.0447P)^2^+0.9430P] where P=(Fo^2^+2Fc^2^)/3'
_refine_ls_weighting_scheme calc
_refine_ls_wR_factor_gt 0.0872
_refine_ls_wR_factor_ref 0.0889
_reflns_number_gt 5747
_reflns_number_total 6162
_reflns_threshold_expression >2sigma(I)
_cod_data_source_file c4cc03497j2.cif
_cod_data_source_block shelxl_b
_cod_database_code 7115280
_olex2_refinement_description
;
;

loop_
_space_group_symop_id
_space_group_symop_operation_xyz
1 'x, y, z'
2 '-x+1/2, y+1/2, -z+1/2'
3 '-x, -y, -z'
4 'x-1/2, -y-1/2, z-1/2'

loop_
_atom_site_label
_atom_site_type_symbol
_atom_site_fract_x
_atom_site_fract_y
_atom_site_fract_z
_atom_site_U_iso_or_equiv
_atom_site_adp_type
_atom_site_occupancy
_atom_site_symmetry_multiplicity
_atom_site_calc_flag
N1 N 0.53452(7) 0.21453(6) 0.69712(5) 0.01247(15) Uani 1 1 d
B1 B 0.75613(9) 0.25294(8) 0.73213(6) 0.0166(2) Uani 1 1 d
C1 C 0.64513(8) 0.19990(7) 0.68006(5) 0.01287(16) Uani 1 1 d
C2 C 0.64974(8) 0.12323(7) 0.61251(5) 0.01393(17) Uani 1 1 d
C3 C 0.51531(8) 0.10284(8) 0.58503(6) 0.01725(18) Uani 1 1 d
C4 C 0.43887(8) 0.15311(7) 0.64674(6) 0.01456(17) Uani 1 1 d
C5 C 0.50467(8) 0.28360(7) 0.76151(5) 0.01318(17) Uani 1 1 d
C6 C 0.47944(8) 0.38253(7) 0.73891(6) 0.01480(17) Uani 1 1 d
C7 C 0.44997(9) 0.44733(7) 0.80080(6) 0.01825(18) Uani 1 1 d
C8 C 0.44622(9) 0.41553(8) 0.88161(6) 0.01969(19) Uani 1 1 d
C9 C 0.47511(9) 0.31892(8) 0.90279(6) 0.01790(18) Uani 1 1 d
C10 C 0.50630(8) 0.25052(7) 0.84385(5) 0.01436(17) Uani 1 1 d
C11 C 0.71562(9) 0.16213(8) 0.53937(6) 0.01829(18) Uani 1 1 d
C12 C 0.68092(11) 0.26678(9) 0.51165(7) 0.0244(2) Uani 1 1 d
C13 C 0.71541(8) 0.03156(7) 0.65228(6) 0.01643(18) Uani 1 1 d
C14 C 0.73118(10) -0.05259(8) 0.59182(6) 0.0215(2) Uani 1 1 d
C15 C 0.38193(10) 0.07967(8) 0.70227(7) 0.0228(2) Uani 1 1 d
C16 C 0.34017(9) 0.21802(8) 0.60425(7) 0.0213(2) Uani 1 1 d
C17 C 0.48514(9) 0.42385(7) 0.65212(6) 0.01716(18) Uani 1 1 d
C18 C 0.36441(10) 0.47024(8) 0.61864(7) 0.0237(2) Uani 1 1 d
C19 C 0.58623(10) 0.50056(8) 0.64944(7) 0.0226(2) Uani 1 1 d
C20 C 0.54203(8) 0.14713(7) 0.87367(6) 0.01616(17) Uani 1 1 d
C21 C 0.43831(10) 0.09572(8) 0.91282(6) 0.0217(2) Uani 1 1 d
C22 C 0.65292(9) 0.14849(9) 0.93761(6) 0.0222(2) Uani 1 1 d
C23 C 1.07021(9) 0.29166(8) 0.77191(7) 0.0207(2) Uani 1 1 d
F1 F 1.10471(7) 0.20028(5) 0.79128(5) 0.03468(17) Uani 1 1 d
F2 F 1.16878(6) 0.34508(5) 0.76524(5) 0.03402(17) Uani 1 1 d
F3 F 1.01320(6) 0.32825(6) 0.83310(4) 0.03436(17) Uani 1 1 d
S1 S 0.97343(2) 0.29453(2) 0.674891(15) 0.02312(8) Uani 1 1 d
O1 O 0.87391(6) 0.22559(6) 0.69263(4) 0.01953(15) Uani 1 1 d
O2 O 1.04386(8) 0.24962(10) 0.61673(6) 0.0462(3) Uani 1 1 d
O3 O 0.93673(8) 0.39482(7) 0.66486(7) 0.0421(3) Uani 1 1 d
H3A H 0.4952(13) 0.1315(11) 0.5294(9) 0.0279(6) Uiso 1 1 d
H3B H 0.4993(13) 0.0327(11) 0.5839(9) 0.0279(6) Uiso 1 1 d
H7 H 0.4313(13) 0.5149(11) 0.7865(9) 0.0279(6) Uiso 1 1 d
H8 H 0.4253(13) 0.4614(11) 0.9229(9) 0.0279(6) Uiso 1 1 d
H9 H 0.4741(13) 0.2975(11) 0.9592(9) 0.0279(6) Uiso 1 1 d
H11A H 0.8038(13) 0.1597(11) 0.5536(9) 0.0279(6) Uiso 1 1 d
H11B H 0.6957(13) 0.1156(11) 0.4927(9) 0.0279(6) Uiso 1 1 d
H12A H 0.5965(14) 0.2738(11) 0.4990(9) 0.0279(6) Uiso 1 1 d
H12B H 0.7188(13) 0.2841(11) 0.4631(9) 0.0279(6) Uiso 1 1 d
H12C H 0.7046(13) 0.3142(11) 0.5534(9) 0.0279(6) Uiso 1 1 d
H13A H 0.7952(14) 0.0518(11) 0.6772(9) 0.0279(6) Uiso 1 1 d
H13B H 0.6703(13) 0.0078(11) 0.6978(9) 0.0279(6) Uiso 1 1 d
H14A H 0.6529(13) -0.0754(11) 0.5658(9) 0.0279(6) Uiso 1 1 d
H14B H 0.7703(13) -0.1080(11) 0.6207(9) 0.0279(6) Uiso 1 1 d
H14C H 0.7807(13) -0.0338(11) 0.5482(9) 0.0279(6) Uiso 1 1 d
H15A H 0.3374(13) 0.1118(11) 0.7427(9) 0.0279(6) Uiso 1 1 d
H15B H 0.4432(14) 0.0358(11) 0.7313(9) 0.0279(6) Uiso 1 1 d
H15C H 0.3233(13) 0.0397(11) 0.6684(9) 0.0279(6) Uiso 1 1 d
H16A H 0.2814(13) 0.1757(11) 0.5748(9) 0.0279(6) Uiso 1 1 d
H16B H 0.3707(13) 0.2624(11) 0.5640(9) 0.0279(6) Uiso 1 1 d
H16C H 0.2993(13) 0.2542(11) 0.6446(9) 0.0279(6) Uiso 1 1 d
H17 H 0.5031(13) 0.3695(11) 0.6158(9) 0.0279(6) Uiso 1 1 d
H18A H 0.2965(14) 0.4243(11) 0.6211(9) 0.0279(6) Uiso 1 1 d
H18B H 0.3695(13) 0.4909(11) 0.5615(9) 0.0279(6) Uiso 1 1 d
H18C H 0.3474(13) 0.5276(11) 0.6493(9) 0.0279(6) Uiso 1 1 d
H19A H 0.5734(13) 0.5569(11) 0.6845(9) 0.0279(6) Uiso 1 1 d
H19B H 0.5876(13) 0.5248(11) 0.5938(9) 0.0279(6) Uiso 1 1 d
H19C H 0.6641(14) 0.4723(11) 0.6666(9) 0.0279(6) Uiso 1 1 d
H20 H 0.5632(13) 0.1087(11) 0.8263(9) 0.0279(6) Uiso 1 1 d
H21A H 0.4266(13) 0.1246(11) 0.9676(9) 0.0279(6) Uiso 1 1 d
H21B H 0.4564(13) 0.0258(11) 0.9220(9) 0.0279(6) Uiso 1 1 d
H21C H 0.3622(13) 0.1010(11) 0.8779(9) 0.0279(6) Uiso 1 1 d
H22A H 0.7204(13) 0.1808(11) 0.9167(9) 0.0279(6) Uiso 1 1 d
H22B H 0.6758(13) 0.0802(11) 0.9515(9) 0.0279(6) Uiso 1 1 d
H22C H 0.6345(13) 0.1809(11) 0.9877(9) 0.0279(6) Uiso 1 1 d
H1 H 0.7653(13) 0.2210(11) 0.7949(9) 0.0279(6) Uiso 1 1 d
H2 H 0.7443(13) 0.3330(11) 0.7320(9) 0.0279(6) Uiso 1 1 d

loop_
_atom_site_aniso_label
_atom_site_aniso_U_11
_atom_site_aniso_U_22
_atom_site_aniso_U_33
_atom_site_aniso_U_23
_atom_site_aniso_U_13
_atom_site_aniso_U_12
N1 0.0117(3) 0.0136(3) 0.0119(3) -0.0019(3) 0.0000(3) -0.0003(3)
B1 0.0107(4) 0.0226(5) 0.0167(4) -0.0044(4) 0.0022(4) -0.0020(4)
C1 0.0131(4) 0.0142(4) 0.0112(4) 0.0009(3) 0.0010(3) 0.0006(3)
C2 0.0118(4) 0.0174(4) 0.0124(4) -0.0025(3) 0.0004(3) 0.0011(3)
C3 0.0132(4) 0.0216(5) 0.0165(4) -0.0065(3) -0.0009(3) 0.0008(3)
C4 0.0109(4) 0.0167(4) 0.0157(4) -0.0043(3) -0.0010(3) -0.0011(3)
C5 0.0104(4) 0.0153(4) 0.0139(4) -0.0037(3) 0.0016(3) -0.0003(3)
C6 0.0120(4) 0.0162(4) 0.0161(4) -0.0014(3) 0.0005(3) -0.0002(3)
C7 0.0173(4) 0.0159(4) 0.0217(4) -0.0027(3) 0.0023(3) 0.0014(3)
C8 0.0201(4) 0.0196(5) 0.0201(4) -0.0064(4) 0.0056(4) 0.0006(4)
C9 0.0178(4) 0.0210(5) 0.0155(4) -0.0028(3) 0.0046(3) -0.0010(3)
C10 0.0117(4) 0.0164(4) 0.0150(4) -0.0017(3) 0.0020(3) -0.0011(3)
C11 0.0175(4) 0.0251(5) 0.0125(4) -0.0012(3) 0.0028(3) 0.0014(4)
C12 0.0293(5) 0.0265(5) 0.0177(4) 0.0039(4) 0.0037(4) 0.0005(4)
C13 0.0156(4) 0.0178(4) 0.0155(4) -0.0022(3) -0.0001(3) 0.0025(3)
C14 0.0214(5) 0.0210(5) 0.0216(5) -0.0060(4) -0.0005(4) 0.0053(4)
C15 0.0210(5) 0.0256(5) 0.0217(5) -0.0029(4) 0.0024(4) -0.0097(4)
C16 0.0140(4) 0.0220(5) 0.0263(5) -0.0068(4) -0.0058(4) 0.0038(4)
C17 0.0185(4) 0.0166(4) 0.0160(4) 0.0003(3) -0.0004(3) 0.0009(3)
C18 0.0235(5) 0.0206(5) 0.0255(5) 0.0004(4) -0.0058(4) 0.0038(4)
C19 0.0242(5) 0.0219(5) 0.0214(5) 0.0030(4) 0.0012(4) -0.0033(4)
C20 0.0175(4) 0.0169(4) 0.0144(4) -0.0001(3) 0.0031(3) 0.0012(3)
C21 0.0242(5) 0.0205(5) 0.0216(5) 0.0010(4) 0.0078(4) -0.0023(4)
C22 0.0202(5) 0.0299(5) 0.0163(4) 0.0019(4) 0.0009(4) 0.0034(4)
C23 0.0167(4) 0.0197(5) 0.0247(5) -0.0011(4) -0.0027(4) -0.0011(3)
F1 0.0367(4) 0.0222(3) 0.0419(4) 0.0041(3) -0.0132(3) 0.0039(3)
F2 0.0165(3) 0.0319(4) 0.0524(4) -0.0049(3) -0.0031(3) -0.0079(3)
F3 0.0291(3) 0.0465(4) 0.0268(3) -0.0124(3) -0.0003(3) 0.0003(3)
S1 0.01336(12) 0.03793(16) 0.01808(12) 0.00740(10) 0.00152(9) -0.00509(9)
O1 0.0116(3) 0.0249(4) 0.0224(3) -0.0050(3) 0.0036(3) -0.0025(3)
O2 0.0211(4) 0.0953(9) 0.0237(4) -0.0077(5) 0.0104(3) -0.0076(5)
O3 0.0262(4) 0.0406(5) 0.0577(6) 0.0315(5) -0.0054(4) -0.0070(4)

loop_
_atom_type_symbol
_atom_type_description
_atom_type_scat_dispersion_real
_atom_type_scat_dispersion_imag
_atom_type_scat_source
C C 0.0033 0.0016 'International Tables Vol C Tables 4.2.6.8 and 6.1.1.4'
H H 0.0000 0.0000 'International Tables Vol C Tables 4.2.6.8 and 6.1.1.4'
B B 0.0013 0.0007 'International Tables Vol C Tables 4.2.6.8 and 6.1.1.4'
N N 0.0061 0.0033 'International Tables Vol C Tables 4.2.6.8 and 6.1.1.4'
O O 0.0106 0.0060 'International Tables Vol C Tables 4.2.6.8 and 6.1.1.4'
F F 0.0171 0.0103 'International Tables Vol C Tables 4.2.6.8 and 6.1.1.4'
S S 0.1246 0.1234 'International Tables Vol C Tables 4.2.6.8 and 6.1.1.4'

loop_
_geom_angle_atom_site_label_1
_geom_angle_atom_site_label_2
_geom_angle_atom_site_label_3
_geom_angle
C1 N1 C4 115.33(7)
C1 N1 C5 122.16(8)
C5 N1 C4 122.49(7)
C1 B1 H1 108.2(8)
C1 B1 H2 110.9(8)
O1 B1 C1 108.24(7)
O1 B1 H1 106.2(7)
O1 B1 H2 110.0(8)
H1 B1 H2 113.1(11)
N1 C1 B1 121.13(8)
N1 C1 C2 110.87(8)
C2 C1 B1 127.82(8)
C1 C2 C3 103.49(7)
C1 C2 C11 111.99(8)
C1 C2 C13 107.09(7)
C3 C2 C11 110.81(7)
C3 C2 C13 112.49(8)
C11 C2 C13 110.73(7)
C2 C3 H3A 108.8(8)
C2 C3 H3B 110.7(9)
C4 C3 C2 108.27(7)
C4 C3 H3A 109.4(8)
C4 C3 H3B 109.6(9)
H3A C3 H3B 110.0(12)
N1 C4 C3 101.00(7)
C15 C4 N1 110.28(7)
C15 C4 C3 112.69(8)
C16 C4 N1 111.44(8)
C16 C4 C3 112.40(8)
C16 C4 C15 108.89(8)
C6 C5 N1 118.27(8)
C10 C5 N1 119.46(8)
C10 C5 C6 122.23(8)
C5 C6 C17 124.40(8)
C7 C6 C5 117.63(8)
C7 C6 C17 117.96(8)
C6 C7 H7 118.9(9)
C8 C7 C6 121.14(9)
C8 C7 H7 120.0(9)
C7 C8 H8 119.5(9)
C9 C8 C7 120.15(9)
C9 C8 H8 120.3(9)
C8 C9 C10 121.51(9)
C8 C9 H9 119.9(9)
C10 C9 H9 118.6(9)
C5 C10 C20 125.03(8)
C9 C10 C5 117.24(9)
C9 C10 C20 117.72(8)
C2 C11 H11A 110.0(8)
C2 C11 H11B 106.4(8)
C12 C11 C2 114.71(8)
C12 C11 H11A 108.6(9)
C12 C11 H11B 109.3(8)
H11A C11 H11B 107.6(12)
C11 C12 H12A 112.1(9)
C11 C12 H12B 110.5(9)
C11 C12 H12C 111.8(9)
H12A C12 H12B 107.6(12)
H12A C12 H12C 106.7(12)
H12B C12 H12C 107.9(12)
C2 C13 H13A 108.7(9)
C2 C13 H13B 108.7(9)
C14 C13 C2 114.10(8)
C14 C13 H13A 108.7(9)
C14 C13 H13B 109.7(9)
H13A C13 H13B 106.7(12)
C13 C14 H14A 111.1(9)
C13 C14 H14B 110.0(9)
C13 C14 H14C 112.4(9)
H14A C14 H14B 107.8(12)
H14A C14 H14C 108.1(12)
H14B C14 H14C 107.3(12)
C4 C15 H15A 112.3(9)
C4 C15 H15B 111.6(9)
C4 C15 H15C 108.8(8)
H15A C15 H15B 108.7(12)
H15A C15 H15C 106.0(12)
H15B C15 H15C 109.2(12)
C4 C16 H16A 108.0(9)
C4 C16 H16B 112.3(9)
C4 C16 H16C 110.6(9)
H16A C16 H16B 107.3(12)
H16A C16 H16C 107.4(12)
H16B C16 H16C 111.1(12)
C6 C17 C18 111.48(8)
C6 C17 C19 111.70(8)
C6 C17 H17 108.1(9)
C18 C17 H17 108.5(9)
C19 C17 C18 109.40(8)
C19 C17 H17 107.5(9)
C17 C18 H18A 112.1(9)
C17 C18 H18B 109.0(9)
C17 C18 H18C 111.1(9)
H18A C18 H18B 109.6(12)
H18A C18 H18C 107.7(12)
H18B C18 H18C 107.2(13)
C17 C19 H19A 111.5(9)
C17 C19 H19B 109.5(9)
C17 C19 H19C 111.3(9)
H19A C19 H19B 107.4(12)
H19A C19 H19C 108.7(12)
H19B C19 H19C 108.3(12)
C10 C20 C21 111.40(8)
C10 C20 C22 111.91(8)
C10 C20 H20 108.3(9)
C21 C20 H20 109.4(9)
C22 C20 C21 108.20(8)
C22 C20 H20 107.5(9)
C20 C21 H21A 111.2(9)
C20 C21 H21B 110.5(9)
C20 C21 H21C 111.8(9)
H21A C21 H21B 106.7(12)
H21A C21 H21C 108.2(12)
H21B C21 H21C 108.4(12)
C20 C22 H22A 111.8(9)
C20 C22 H22B 108.6(9)
C20 C22 H22C 110.8(9)
H22A C22 H22B 108.5(12)
H22A C22 H22C 109.1(12)
H22B C22 H22C 107.8(12)
F1 C23 F2 107.79(8)
F1 C23 F3 108.64(9)
F1 C23 S1 111.06(7)
F2 C23 S1 110.04(7)
F3 C23 F2 108.41(9)
F3 C23 S1 110.81(7)
O1 S1 C23 101.95(5)
O2 S1 C23 104.38(5)
O2 S1 O1 109.04(6)
O2 S1 O3 120.18(7)
O3 S1 C23 105.00(6)
O3 S1 O1 114.05(5)
S1 O1 B1 126.71(7)

loop_
_geom_bond_atom_site_label_1
_geom_bond_atom_site_label_2
_geom_bond_distance
N1 C1 1.3037(11)
N1 C4 1.5277(11)
N1 C5 1.4663(11)
B1 C1 1.6012(13)
B1 O1 1.5593(12)
B1 H1 1.104(15)
B1 H2 1.093(15)
C1 C2 1.5168(12)
C2 C3 1.5464(12)
C2 C11 1.5487(13)
C2 C13 1.5516(13)
C3 C4 1.5360(12)
C3 H3A 0.991(15)
C3 H3B 0.968(15)
C4 C15 1.5226(14)
C4 C16 1.5218(13)
C5 C6 1.4116(13)
C5 C10 1.4110(12)
C6 C7 1.3984(13)
C6 C17 1.5257(13)
C7 C8 1.3877(14)
C7 H7 0.963(15)
C8 C9 1.3842(14)
C8 H8 0.960(15)
C9 C10 1.4009(13)
C9 H9 0.963(15)
C10 C20 1.5235(13)
C11 C12 1.5269(15)
C11 H11A 0.988(15)
C11 H11B 0.996(15)
C12 H12A 0.948(15)
C12 H12B 0.959(15)
C12 H12C 0.954(15)
C13 C14 1.5270(13)
C13 H13A 0.980(15)
C13 H13B 0.988(15)
C14 H14A 0.982(15)
C14 H14B 0.966(15)
C14 H14C 0.973(15)
C15 H15A 0.964(15)
C15 H15B 0.990(15)
C15 H15C 0.978(15)
C16 H16A 0.963(15)
C16 H16B 0.974(15)
C16 H16C 0.968(15)
C17 C18 1.5365(14)
C17 C19 1.5363(14)
C17 H17 0.976(15)
C18 H18A 0.984(15)
C18 H18B 0.978(15)
C18 H18C 0.952(15)
C19 H19A 0.972(15)
C19 H19B 0.964(15)
C19 H19C 0.965(15)
C20 C21 1.5380(13)
C20 C22 1.5373(14)
C20 H20 0.978(15)
C21 H21A 0.993(15)
C21 H21B 0.977(15)
C21 H21C 0.977(15)
C22 H22A 0.960(15)
C22 H22B 0.980(15)
C22 H22C 0.965(15)
C23 F1 1.3260(12)
C23 F2 1.3282(12)
C23 F3 1.3267(13)
C23 S1 1.8250(11)
S1 O1 1.4987(7)
S1 O2 1.4220(10)
S1 O3 1.4245(10)
